data_9000570
loop_
_publ_author_name
'Moore, P. B.'
'Araki, T.'

_publ_section_title
;Holdenite, a novel cubic close-packed structure Note: sample is from the zinc
 mines at Franklin, Sussex County, New Jersey, USA
;
_journal_name_full 'American Mineralogist'
_journal_page_first 513
_journal_page_last 521
_journal_volume 62
_journal_year 1977
_chemical_formula_sum 'As2 H8 Mg0.55 Mn5.45 O20 Si Zn3'
_chemical_name_mineral Holdenite
_space_group_IT_number 64
_space_group_name_Hall '-A 2ab 2ab'
_space_group_name_H-M_alt 'A e m a'
_symmetry_space_group_name_Hall '-A 2ab 2ab'
_symmetry_space_group_name_H-M 'A e m a'
_cell_angle_alpha 90
_cell_angle_beta 90
_cell_angle_gamma 90
_cell_formula_units_Z 8
_cell_length_a 11.99
_cell_length_b 31.46
_cell_length_c 8.697
_cell_volume 3280.555
_exptl_crystal_density_diffrn 4.110
_cod_original_sg_symbol_H-M 'A b m a'
_cod_original_formula_sum 'Mn5.45 Mg.55 Si As2 Zn3 O20 H8'
_cod_database_code 9000570

loop_
_symmetry_equiv_pos_as_xyz
x,y,z
x,1/2+y,1/2+z
1/2+x,y,1/2-z
1/2+x,1/2+y,-z
1/2-x,-y,1/2+z
1/2-x,1/2-y,+z
x,-y,z
x,1/2-y,1/2+z
-x,y,-z
-x,1/2+y,1/2-z
1/2-x,y,1/2+z
1/2-x,1/2+y,+z
1/2+x,-y,1/2-z
1/2+x,1/2-y,-z
-x,-y,-z
-x,1/2-y,1/2-z

loop_
_atom_site_label
_atom_site_fract_x
_atom_site_fract_y
_atom_site_fract_z
_atom_site_occupancy
_atom_site_U_iso_or_equiv
_atom_site_type_symbol
_atom_site_attached_hydrogens
Mn1 0.00000 0.10108 0.00000 0.53000 0.01153 Mn 0
Mg1 0.00000 0.10108 0.00000 0.47000 0.01153 Mg 0
Mn2 0.00000 0.20493 0.00000 0.92000 0.01001 Mn 0
Mg2 0.00000 0.20493 0.00000 0.08000 0.01001 Mg 0
Mn3 0.37353 0.05137 0.21843 1.00000 0.01267 Mn 0
Mn4 0.36297 0.15428 0.22701 1.00000 0.01064 Mn 0
Si 0.25000 0.25000 0.11500 1.00000 0.00747 Si 0
As 0.12961 0.10069 0.36268 1.00000 0.00811 As 0
Zn1 0.11099 0.00000 0.10650 1.00000 0.01089 Zn 0
Zn2 0.13073 0.20123 0.36797 1.00000 0.01001 Zn 0
O1 0.13470 0.25220 0.01420 1.00000 0.01013 O 0
O2 0.24730 0.20630 0.21580 1.00000 0.01127 O 0
O3 0.13460 0.14530 0.47420 1.00000 0.01127 O 0
O4 0.13820 0.05780 0.47610 1.00000 0.01317 O 0
O5 0.00890 0.10100 0.25970 1.00000 0.01254 O 0
O6 0.23960 0.10200 0.24050 1.00000 0.01203 O 0
O-H1 0.25170 0.00000 0.22760 1.00000 0.01127 O 1
O-H2 -0.00340 0.00000 0.27000 1.00000 0.01203 O 1
O-H3 0.11730 0.05110 -0.02470 1.00000 0.01165 O 1
O-H4 0.11130 0.15020 -0.03080 1.00000 0.01153 O 1
O-H5 -0.00920 0.20220 0.25520 1.00000 0.01127 O 1

loop_
_cod_changelog_entry_id
_cod_changelog_entry_author
_cod_changelog_entry_date
_cod_changelog_entry_text
1
;cod-tools version 3.8.0
Id: cif_guess_AMCSD_atom_types 9574 2023-05-10 09:00:05Z saulius
;
2023-05-10T18:46:27+03:00
;Derived atom types and hydrogen counts
from atom names that follow the AMCSD naming convention
(Wat == water, O-H == hydroxyl).
;

_database_code_amcsd 0000581
